data_4023164
loop_
_publ_author_name
'Yit Wooi Goh'
'Brett R. Pool'
'Jonathan M. White'

_publ_section_title
;
 Structural Studies on Cycloadducts of Furan, 2-Methoxyfuran,
 and 5-Trimethylsilylcyclopentadiene with Maleic Anhydride
 and N-Methylmaleimide
;
_journal_name_full 'Journal of Organic Chemistry'
_journal_page_first 151
_journal_page_last 156
_journal_paper_doi 10.1021/jo7018575
_journal_volume 73
_journal_year 2008
_chemical_formula_sum 'C9 H9 N O3'
_chemical_formula_weight 179.17
_chemical_name_systematic
;
 ?
;
_space_group_IT_number 14
_symmetry_cell_setting monoclinic
_symmetry_space_group_name_Hall '-P 2ybc'
_symmetry_space_group_name_H-M 'P 1 21/c 1'
_atom_sites_solution_hydrogens geom
_atom_sites_solution_primary direct
_atom_sites_solution_secondary difmap
_audit_creation_method SHELXL-97
_cell_angle_alpha 90.00
_cell_angle_beta 98.2040(10)
_cell_angle_gamma 90.00
_cell_formula_units_Z 4
_cell_length_a 6.6227(3)
_cell_length_b 15.9098(8)
_cell_length_c 7.7878(4)
_cell_measurement_temperature 130(2)
_cell_volume 812.17(7)
_computing_cell_refinement 'Bruker SMART'
_computing_data_collection 'Bruker SMART'
_computing_data_reduction 'Bruker SAINT'
_computing_molecular_graphics 'Bruker SHELXTL'
_computing_publication_material 'Bruker SHELXTL'
_computing_structure_refinement 'Bruker SHELXTL'
_computing_structure_solution 'Bruker SHELXTL'
_diffrn_ambient_temperature 403(2)
_diffrn_measured_fraction_theta_full 0.995
_diffrn_measured_fraction_theta_max 0.995
_diffrn_measurement_device_type 'CCD area detector'
_diffrn_measurement_method 'phi and omega scans'
_diffrn_radiation_monochromator graphite
_diffrn_radiation_source 'fine-focus sealed tube'
_diffrn_radiation_type MoK\a
_diffrn_radiation_wavelength 0.71073
_diffrn_reflns_av_R_equivalents 0.0392
_diffrn_reflns_av_sigmaI/netI 0.0237
_diffrn_reflns_limit_h_max 8
_diffrn_reflns_limit_h_min -8
_diffrn_reflns_limit_k_max 20
_diffrn_reflns_limit_k_min -20
_diffrn_reflns_limit_l_max 10
_diffrn_reflns_limit_l_min -10
_diffrn_reflns_number 6944
_diffrn_reflns_theta_full 27.50
_diffrn_reflns_theta_max 27.50
_diffrn_reflns_theta_min 2.56
_exptl_absorpt_coefficient_mu 0.111
_exptl_absorpt_correction_type none
_exptl_crystal_density_diffrn 1.465
_exptl_crystal_density_method 'not measured'
_exptl_crystal_F_000 376
_exptl_crystal_size_max 0.45
_exptl_crystal_size_mid 0.3
_exptl_crystal_size_min 0.15
_refine_diff_density_max 0.579
_refine_diff_density_min -0.265
_refine_diff_density_rms 0.057
_refine_ls_extinction_method none
_refine_ls_goodness_of_fit_ref 1.052
_refine_ls_hydrogen_treatment mixed
_refine_ls_matrix_type full
_refine_ls_number_parameters 119
_refine_ls_number_reflns 1859
_refine_ls_number_restraints 0
_refine_ls_restrained_S_all 1.052
_refine_ls_R_factor_all 0.0512
_refine_ls_R_factor_gt 0.0493
_refine_ls_shift/su_max 0.000
_refine_ls_shift/su_mean 0.000
_refine_ls_structure_factor_coef Fsqd
_refine_ls_weighting_details 'calc w=1/[\s^2^(Fo^2^)+(0.0741P)^2^+0.4941P] where P=(Fo^2^+2Fc^2^)/3'
_refine_ls_weighting_scheme calc
_refine_ls_wR_factor_gt 0.1355
_refine_ls_wR_factor_ref 0.1371
_reflns_number_gt 1743
_reflns_number_total 1859
_reflns_threshold_expression >2sigma(I)
_cod_data_source_file jo7018575-File001_06.cif
_cod_data_source_block CMPD16
_cod_original_sg_symbol_H-M 'P 21/c'
_cod_database_code 4023164

loop_
_symmetry_equiv_pos_as_xyz
'x, y, z'
'-x, y+1/2, -z+1/2'
'-x, -y, -z'
'x, -y-1/2, z-1/2'

loop_
_atom_site_label
_atom_site_type_symbol
_atom_site_fract_x
_atom_site_fract_y
_atom_site_fract_z
_atom_site_U_iso_or_equiv
_atom_site_adp_type
_atom_site_occupancy
_atom_site_symmetry_multiplicity
_atom_site_calc_flag
_atom_site_refinement_flags
_atom_site_disorder_assembly
_atom_site_disorder_group
C1 C 0.0243(2) 0.86456(9) 0.39790(19) 0.0226(3) Uani 1 1 d . . .
C2 C 0.2105(2) 0.91772(9) 0.38967(19) 0.0221(3) Uani 1 1 d . . .
H2 H 0.2636 0.9434 0.5015 0.027 Uiso 1 1 calc R . .
C3 C 0.1733(2) 0.98322(10) 0.2387(2) 0.0250(3) Uani 1 1 d . . .
H3 H 0.0481 1.0165 0.2341 0.030 Uiso 1 1 calc R . .
C4 C 0.3686(2) 1.03357(10) 0.2486(2) 0.0266(3) Uani 1 1 d . . .
H4 H 0.3898 1.0887 0.2864 0.032 Uiso 1 1 calc R . .
C5 C 0.5026(2) 0.98258(10) 0.1923(2) 0.0267(4) Uani 1 1 d . . .
H5 H 0.6381 0.9944 0.1830 0.032 Uiso 1 1 calc R . .
C6 C 0.3902(2) 0.90097(10) 0.1459(2) 0.0254(3) Uani 1 1 d . . .
H6 H 0.4481 0.8653 0.0626 0.030 Uiso 1 1 calc R . .
C7 C 0.3648(2) 0.85795(9) 0.32204(19) 0.0222(3) Uani 1 1 d . . .
H7 H 0.4935 0.8532 0.4010 0.027 Uiso 1 1 calc R . .
C8 C 0.2531(2) 0.77524(9) 0.29268(19) 0.0235(3) Uani 1 1 d . . .
C9 C -0.0889(3) 0.71698(10) 0.3307(2) 0.0297(4) Uani 1 1 d . . .
H9A H -0.0584 0.6811 0.4301 0.045 Uiso 1 1 calc R . .
H9B H -0.0844 0.6848 0.2270 0.045 Uiso 1 1 calc R . .
H9C H -0.2226 0.7406 0.3285 0.045 Uiso 1 1 calc R . .
N1 N 0.0608(2) 0.78436(8) 0.34021(17) 0.0237(3) Uani 1 1 d . . .
O1 O 0.18476(17) 0.92995(7) 0.09051(14) 0.0272(3) Uani 1 1 d . . .
O2 O -0.13467(17) 0.88621(7) 0.44409(16) 0.0295(3) Uani 1 1 d . . .
O3 O 0.31507(19) 0.71107(7) 0.23458(17) 0.0320(3) Uani 1 1 d . . .

loop_
_atom_site_aniso_label
_atom_site_aniso_U_11
_atom_site_aniso_U_22
_atom_site_aniso_U_33
_atom_site_aniso_U_23
_atom_site_aniso_U_13
_atom_site_aniso_U_12
C1 0.0244(7) 0.0213(7) 0.0219(7) 0.0002(5) 0.0025(5) 0.0001(5)
C2 0.0217(7) 0.0204(7) 0.0243(7) -0.0033(5) 0.0041(5) -0.0011(5)
C3 0.0240(7) 0.0197(7) 0.0311(8) 0.0002(6) 0.0030(6) 0.0012(5)
C4 0.0270(8) 0.0234(7) 0.0286(8) 0.0010(6) 0.0017(6) -0.0037(6)
C5 0.0243(7) 0.0260(8) 0.0294(8) 0.0037(6) 0.0029(6) -0.0026(6)
C6 0.0274(8) 0.0236(7) 0.0263(7) -0.0008(6) 0.0078(6) 0.0000(6)
C7 0.0219(7) 0.0214(7) 0.0236(7) -0.0006(5) 0.0036(5) 0.0005(5)
C8 0.0263(7) 0.0214(7) 0.0224(7) 0.0015(5) 0.0027(6) 0.0018(5)
C9 0.0308(8) 0.0237(8) 0.0346(8) -0.0022(6) 0.0050(6) -0.0076(6)
N1 0.0247(6) 0.0196(6) 0.0265(6) -0.0016(5) 0.0030(5) -0.0025(5)
O1 0.0273(6) 0.0278(6) 0.0248(6) 0.0007(4) -0.0021(4) -0.0028(4)
O2 0.0248(6) 0.0283(6) 0.0366(7) -0.0018(5) 0.0088(5) 0.0011(4)
O3 0.0374(7) 0.0204(6) 0.0394(7) -0.0028(5) 0.0097(5) 0.0040(5)

loop_
_atom_type_symbol
_atom_type_description
_atom_type_scat_dispersion_real
_atom_type_scat_dispersion_imag
_atom_type_scat_source
C C 0.0033 0.0016 'International Tables Vol C Tables 4.2.6.8 and 6.1.1.4'
H H 0.0000 0.0000 'International Tables Vol C Tables 4.2.6.8 and 6.1.1.4'
N N 0.0061 0.0033 'International Tables Vol C Tables 4.2.6.8 and 6.1.1.4'
O O 0.0106 0.0060 'International Tables Vol C Tables 4.2.6.8 and 6.1.1.4'

loop_
_geom_angle_atom_site_label_1
_geom_angle_atom_site_label_2
_geom_angle_atom_site_label_3
_geom_angle
_geom_angle_site_symmetry_1
_geom_angle_site_symmetry_3
_geom_angle_publ_flag
O2 C1 N1 123.94(14) . . ?
O2 C1 C2 127.29(14) . . ?
N1 C1 C2 108.76(13) . . ?
C1 C2 C7 104.78(12) . . ?
C1 C2 C3 111.37(12) . . ?
C7 C2 C3 101.25(12) . . ?
C1 C2 H2 112.9 . . ?
C7 C2 H2 112.9 . . ?
C3 C2 H2 112.9 . . ?
O1 C3 C4 102.10(12) . . ?
O1 C3 C2 100.91(11) . . ?
C4 C3 C2 105.81(12) . . ?
O1 C3 H3 115.4 . . ?
C4 C3 H3 115.4 . . ?
C2 C3 H3 115.4 . . ?
C5 C4 C3 105.51(14) . . ?
C5 C4 H4 127.2 . . ?
C3 C4 H4 127.2 . . ?
C4 C5 C6 105.94(14) . . ?
C4 C5 H5 127.0 . . ?
C6 C5 H5 127.0 . . ?
O1 C6 C5 101.99(12) . . ?
O1 C6 C7 100.79(12) . . ?
C5 C6 C7 106.06(13) . . ?
O1 C6 H6 115.4 . . ?
C5 C6 H6 115.4 . . ?
C7 C6 H6 115.4 . . ?
C8 C7 C2 104.74(12) . . ?
C8 C7 C6 111.10(12) . . ?
C2 C7 C6 100.90(12) . . ?
C8 C7 H7 113.1 . . ?
C2 C7 H7 113.1 . . ?
C6 C7 H7 113.1 . . ?
O3 C8 N1 124.19(14) . . ?
O3 C8 C7 127.26(14) . . ?
N1 C8 C7 108.54(12) . . ?
N1 C9 H9A 109.5 . . ?
N1 C9 H9B 109.5 . . ?
H9A C9 H9B 109.5 . . ?
N1 C9 H9C 109.5 . . ?
H9A C9 H9C 109.5 . . ?
H9B C9 H9C 109.5 . . ?
C8 N1 C1 113.17(13) . . ?
C8 N1 C9 123.76(13) . . ?
C1 N1 C9 123.08(14) . . ?
C3 O1 C6 95.96(11) . . ?

loop_
_geom_bond_atom_site_label_1
_geom_bond_atom_site_label_2
_geom_bond_distance
_geom_bond_site_symmetry_2
_geom_bond_publ_flag
C1 O2 1.2100(19) . ?
C1 N1 1.3855(19) . ?
C1 C2 1.505(2) . ?
C2 C7 1.543(2) . ?
C2 C3 1.564(2) . ?
C2 H2 0.9800 . ?
C3 O1 1.4425(19) . ?
C3 C4 1.514(2) . ?
C3 H3 0.9800 . ?
C4 C5 1.323(2) . ?
C4 H4 0.9300 . ?
C5 C6 1.515(2) . ?
C5 H5 0.9300 . ?
C6 O1 1.4430(19) . ?
C6 C7 1.564(2) . ?
C6 H6 0.9800 . ?
C7 C8 1.511(2) . ?
C7 H7 0.9800 . ?
C8 O3 1.2119(19) . ?
C8 N1 1.383(2) . ?
C9 N1 1.4550(19) . ?
C9 H9A 0.9600 . ?
C9 H9B 0.9600 . ?
C9 H9C 0.9600 . ?

loop_
_geom_torsion_atom_site_label_1
_geom_torsion_atom_site_label_2
_geom_torsion_atom_site_label_3
_geom_torsion_atom_site_label_4
_geom_torsion
_geom_torsion_site_symmetry_1
_geom_torsion_site_symmetry_2
_geom_torsion_site_symmetry_3
_geom_torsion_site_symmetry_4
_geom_torsion_publ_flag
O2 C1 C2 C7 -179.97(15) . . . . ?
N1 C1 C2 C7 -0.91(16) . . . . ?
O2 C1 C2 C3 -71.3(2) . . . . ?
N1 C1 C2 C3 107.75(14) . . . . ?
C1 C2 C3 O1 -75.55(14) . . . . ?
C7 C2 C3 O1 35.37(13) . . . . ?
C1 C2 C3 C4 178.40(12) . . . . ?
C7 C2 C3 C4 -70.67(14) . . . . ?
O1 C3 C4 C5 -32.32(16) . . . . ?
C2 C3 C4 C5 72.86(16) . . . . ?
C3 C4 C5 C6 0.51(17) . . . . ?
C4 C5 C6 O1 31.42(16) . . . . ?
C4 C5 C6 C7 -73.67(16) . . . . ?
C1 C2 C7 C8 1.25(15) . . . . ?
C3 C2 C7 C8 -114.65(12) . . . . ?
C1 C2 C7 C6 116.70(13) . . . . ?
C3 C2 C7 C6 0.80(14) . . . . ?
O1 C6 C7 C8 73.85(14) . . . . ?
C5 C6 C7 C8 179.81(12) . . . . ?
O1 C6 C7 C2 -36.76(13) . . . . ?
C5 C6 C7 C2 69.19(14) . . . . ?
C2 C7 C8 O3 177.52(15) . . . . ?
C6 C7 C8 O3 69.4(2) . . . . ?
C2 C7 C8 N1 -1.20(16) . . . . ?
C6 C7 C8 N1 -109.32(14) . . . . ?
O3 C8 N1 C1 -178.09(14) . . . . ?
C7 C8 N1 C1 0.68(17) . . . . ?
O3 C8 N1 C9 1.8(2) . . . . ?
C7 C8 N1 C9 -179.46(14) . . . . ?
O2 C1 N1 C8 179.26(14) . . . . ?
C2 C1 N1 C8 0.17(17) . . . . ?
O2 C1 N1 C9 -0.6(2) . . . . ?
C2 C1 N1 C9 -179.70(13) . . . . ?
C4 C3 O1 C6 49.62(13) . . . . ?
C2 C3 O1 C6 -59.35(12) . . . . ?
C5 C6 O1 C3 -49.19(13) . . . . ?
C7 C6 O1 C3 59.98(13) . . . . ?

loop_
_cod_related_entry_id
_cod_related_entry_database
_cod_related_entry_code
1 ChemSpider 2628974
